data_7009437
loop_
_publ_author_name
'Xu, Xingling'
'James, Stuart L.'
'Mingos, D. Michael P.'
'White, Andrew J. P.'
'Williams, David J.'

_publ_section_title
;
 Platinum(II) phosphine and orotate complexes with aminopyridine
 co-ligands, and their molecular recognition via hydrogen
 bonding&#x200A;&#x2020;
;
_journal_issue 21
_journal_name_full 'Journal of the Chemical Society, Dalton Transactions'
_journal_page_first 3783
_journal_paper_doi 10.1039/b000974l
_journal_year 2000
_chemical_formula_sum 'C29 H48 Cl6 N8 O4 P2 Pt'
_chemical_formula_weight 1042.48
_chemical_name_systematic
; 
 ? 
;
_space_group_IT_number 14
_symmetry_cell_setting monoclinic
_symmetry_space_group_name_Hall '-P 2ybc'
_symmetry_space_group_name_H-M 'P 1 21/c 1'
_atom_sites_solution_hydrogens geom
_atom_sites_solution_primary direct
_atom_sites_solution_secondary difmap
_audit_creation_method SHELXL
_cell_angle_alpha 90.00
_cell_angle_beta 104.024(15)
_cell_angle_gamma 90.00
_cell_formula_units_Z 4
_cell_length_a 14.072(3)
_cell_length_b 17.826(3)
_cell_length_c 17.462(4)
_cell_measurement_reflns_used 24
_cell_measurement_temperature 203(2)
_cell_measurement_theta_max 12.53
_cell_measurement_theta_min 4.78
_cell_volume 4249.7(15)
_computing_cell_refinement 'Siemens XSCANS'
_computing_data_collection 'Siemens XSCANS'
_computing_data_reduction 'Siemens SHELXTL'
_computing_molecular_graphics 'Siemens SHELXTL'
_computing_publication_material 'Siemens SHELXTL'
_computing_structure_refinement 'SHELXL-93 (Sheldrick, 1993)'
_computing_structure_solution 'SHELXS-86 (Sheldrick, 1990)'
_diffrn_ambient_temperature 203(2)
_diffrn_measurement_device 'Siemens P4'
_diffrn_measurement_method '\w scans'
_diffrn_radiation_monochromator graphite
_diffrn_radiation_source 'fine-focus sealed tube'
_diffrn_radiation_type MoK\a
_diffrn_radiation_wavelength 0.71073
_diffrn_reflns_av_R_equivalents 0.0412
_diffrn_reflns_av_sigmaI/netI 0.0742
_diffrn_reflns_limit_h_max 16
_diffrn_reflns_limit_h_min 0
_diffrn_reflns_limit_k_max 21
_diffrn_reflns_limit_k_min 0
_diffrn_reflns_limit_l_max 20
_diffrn_reflns_limit_l_min -20
_diffrn_reflns_number 7778
_diffrn_reflns_theta_max 25.00
_diffrn_reflns_theta_min 1.88
_diffrn_standards_decay_% 10.48
_diffrn_standards_interval_count 97
_diffrn_standards_number 3
_exptl_absorpt_coefficient_mu 3.797
_exptl_absorpt_correction_type none
_exptl_crystal_colour Brown
_exptl_crystal_density_diffrn 1.629
_exptl_crystal_description blocks
_exptl_crystal_F_000 2080
_exptl_crystal_size_max 0.73
_exptl_crystal_size_mid 0.73
_exptl_crystal_size_min 0.63
_refine_diff_density_max 1.341
_refine_diff_density_min -1.049
_refine_diff_density_rms 0.155
_refine_ls_extinction_method none
_refine_ls_goodness_of_fit_all 1.029
_refine_ls_goodness_of_fit_obs 1.072
_refine_ls_matrix_type full
_refine_ls_number_parameters 464
_refine_ls_number_reflns 7451
_refine_ls_number_restraints 33
_refine_ls_restrained_S_all 1.033
_refine_ls_restrained_S_obs 1.070
_refine_ls_R_factor_all 0.0874
_refine_ls_R_factor_obs 0.0539
_refine_ls_shift/esd_max -0.035
_refine_ls_shift/esd_mean 0.001
_refine_ls_structure_factor_coef Fsqd
_refine_ls_weighting_details 'w=1/[\s^2^(Fo^2^)+(0.0744P)^2^+3.7477P] where P=(Fo^2^+2Fc^2^)/3'
_refine_ls_weighting_scheme calc
_refine_ls_wR_factor_all 0.1416
_refine_ls_wR_factor_obs 0.1226
_reflns_number_observed 5309
_reflns_number_total 7454
_reflns_observed_criterion >2sigma(I)
_cod_data_source_file b000974l.txt
_cod_data_source_block MM9733
_cod_depositor_comments
;
The following automatic conversions were performed:
'_symmetry_cell_setting' value 'Monoclinic' changed to 'monoclinic'
according to '/home/saulius/struct/CIF-dictionaries/cif_core.dic'
dictionary named 'cif_core.dic' version 2.4.1 from 2010-06-29.

Automatic conversion script
Id: cif_fix_enum 1527 2010-12-29 10:47:43Z saulius 

The following automatic conversions were performed:

'_refine_ls_weighting_scheme' value 'calc
w=1/[\s^2^(Fo^2^)+(0.0744P)^2^+3.7477P] where P=(Fo^2^+2Fc^2^)/3' was
changed to 'calc'. New tag '_refine_ls_weighting_details' was
created. The value of the new tag was set to
'w=1/[\s^2^(Fo^2^)+(0.0744P)^2^+3.7477P] where P=(Fo^2^+2Fc^2^)/3'.

Automatic conversion script
Id: cif_fix_values 3143 2015-03-26 13:38:13Z robertas 
;
_cod_original_cell_volume 4249.8(14)
_cod_original_sg_symbol_H-M P2(1)/c
_cod_original_formula_sum 'C29 H48 N8 O4 P2 Cl6 Pt'
_cod_database_code 7009437

loop_
_symmetry_equiv_pos_as_xyz
'x, y, z'
'-x, y+1/2, -z+1/2'
'-x, -y, -z'
'x, -y-1/2, z-1/2'

loop_
_atom_site_aniso_label
_atom_site_aniso_U_11
_atom_site_aniso_U_22
_atom_site_aniso_U_33
_atom_site_aniso_U_23
_atom_site_aniso_U_13
_atom_site_aniso_U_12
Pt 0.0383(2) 0.0337(2) 0.0235(2) -0.00141(15) 0.01020(11) -0.0077(2)
P1 0.049(2) 0.055(2) 0.0276(12) 0.0045(10) 0.0077(11) -0.0189(12)
P2 0.088(2) 0.084(2) 0.0288(13) -0.0119(14) 0.0178(14) -0.051(2)
N1 0.049(5) 0.042(5) 0.034(4) 0.004(3) 0.014(4) -0.005(4)
C2 0.032(5) 0.039(5) 0.033(5) -0.005(4) 0.009(4) -0.006(4)
C3 0.035(5) 0.033(5) 0.038(5) -0.008(4) 0.010(4) -0.009(4)
C4 0.036(5) 0.032(6) 0.031(4) -0.005(3) 0.008(4) -0.009(4)
O4 0.044(4) 0.033(4) 0.049(4) 0.008(3) 0.015(3) 0.001(3)
N5 0.040(4) 0.024(4) 0.022(3) 0.000(3) 0.010(3) -0.003(3)
C6 0.044(6) 0.038(5) 0.036(5) 0.000(4) 0.019(4) 0.002(4)
O6 0.053(5) 0.040(4) 0.071(5) 0.017(3) 0.038(4) 0.011(3)
C7 0.036(5) 0.046(6) 0.044(5) -0.006(4) 0.020(4) -0.010(4)
O7 0.051(5) 0.049(5) 0.056(5) 0.020(4) 0.014(4) -0.005(4)
O8 0.057(6) 0.060(6) 0.126(9) 0.000(5) 0.055(6) -0.004(4)
N9 0.020(3) 0.030(4) 0.025(3) 0.006(3) 0.006(3) 0.008(3)
C10 0.034(5) 0.044(5) 0.023(4) -0.004(4) 0.010(4) -0.010(4)
N10 0.039(5) 0.040(5) 0.042(5) -0.005(4) 0.008(4) 0.006(4)
C11 0.045(6) 0.042(5) 0.028(4) -0.011(4) 0.007(4) -0.011(4)
C12 0.050(7) 0.065(7) 0.032(5) -0.002(5) -0.001(5) -0.014(5)
C13 0.022(4) 0.054(6) 0.044(5) 0.010(4) 0.002(4) 0.002(4)
C14 0.033(5) 0.053(6) 0.029(4) 0.011(4) 0.011(4) 0.002(4)
N14 0.035(4) 0.051(6) 0.065(6) -0.001(4) 0.019(4) 0.012(4)
C15 0.062(9) 0.152(18) 0.102(13) 0.087(13) -0.012(9) -0.040(11)
C16 0.201(28) 0.200(27) 0.207(28) 0.138(23) 0.158(25) 0.142(24)
C17 0.155(18) 0.125(15) 0.065(9) -0.051(10) 0.077(11) -0.093(14)
C18 0.202(26) 0.128(18) 0.193(25) -0.086(18) 0.162(24) -0.042(18)
C19 0.040(5) 0.047(6) 0.032(5) 0.006(4) 0.003(4) -0.013(4)
C20 0.056(7) 0.064(8) 0.052(7) 0.003(5) 0.009(5) -0.025(6)
C21 0.111(14) 0.186(23) 0.042(7) 0.036(10) -0.027(8) -0.098(16)
C22 0.098(15) 0.218(29) 0.114(17) 0.110(19) -0.047(14) -0.055(17)
C23 0.113(12) 0.092(10) 0.047(7) -0.034(7) 0.034(8) -0.066(10)
C24 0.170(19) 0.162(18) 0.073(10) -0.068(11) 0.065(12) -0.134(17)
C25 0.198(25) 0.171(21) 0.107(15) -0.107(15) 0.121(17) -0.138(20)
C26 0.313(44) 0.142(22) 0.172(26) -0.056(19) 0.204(31) -0.039(25)
N31 0.026(4) 0.052(5) 0.043(5) -0.002(4) 0.003(3) 0.001(3)
C32 0.042(6) 0.062(7) 0.041(6) -0.002(5) 0.006(5) -0.003(5)
N32 0.036(6) 0.126(11) 0.091(9) 0.046(8) 0.006(6) -0.013(6)
C33 0.022(5) 0.086(9) 0.070(8) -0.015(7) 0.007(5) 0.008(5)
C34 0.058(8) 0.051(7) 0.078(9) -0.007(6) 0.003(7) 0.018(6)
C35 0.052(7) 0.051(7) 0.060(7) 0.001(5) 0.000(6) -0.004(5)
C36 0.041(5) 0.038(5) 0.045(6) -0.006(4) 0.009(4) 0.007(4)
N36 0.049(6) 0.053(6) 0.065(6) 0.019(5) 0.015(5) -0.001(4)
C40 0.049(7) 0.060(8) 0.144(15) -0.034(9) 0.041(9) -0.013(6)
Cl1 0.128(5) 0.185(7) 0.126(5) -0.025(4) 0.061(4) 0.013(5)
Cl2 0.086(3) 0.071(3) 0.241(8) -0.054(4) 0.029(4) -0.011(2)
Cl3 0.076(3) 0.106(4) 0.139(4) -0.011(3) 0.036(3) -0.010(2)
C50 0.219(21) 0.236(21) 0.212(20) -0.014(18) 0.018(18) 0.016(19)

loop_
_atom_site_label
_atom_site_type_symbol
_atom_site_fract_x
_atom_site_fract_y
_atom_site_fract_z
_atom_site_U_iso_or_equiv
_atom_site_thermal_displace_type
_atom_site_occupancy
_atom_site_calc_flag
_atom_site_refinement_flags
_atom_site_disorder_group
Pt Pt 0.34597(3) 0.23649(2) 0.95958(2) 0.03136(12) Uani 1 d . .
P1 P 0.2795(2) 0.1531(2) 1.03100(15) 0.0443(6) Uani 1 d . .
P2 P 0.4371(3) 0.2995(2) 1.0648(2) 0.0663(10) Uani 1 d . .
N1 N 0.4200(7) 0.4091(5) 0.8109(5) 0.041(2) Uani 1 d . .
H1A H 0.3905(7) 0.4500(5) 0.7856(5) 0.049 Uiso 1 calc R .
C2 C 0.5122(7) 0.3912(5) 0.8059(5) 0.035(2) Uani 1 d . .
C3 C 0.5521(7) 0.3275(5) 0.8369(5) 0.035(2) Uani 1 d . .
H3A H 0.6151(7) 0.3145(5) 0.8320(5) 0.042 Uiso 1 calc R .
C4 C 0.5015(7) 0.2783(5) 0.8778(5) 0.033(2) Uani 1 d . .
O4 O 0.5381(5) 0.2180(4) 0.9090(4) 0.041(2) Uani 1 d . .
N5 N 0.4120(6) 0.3009(4) 0.8870(4) 0.0285(15) Uani 1 d . .
C6 C 0.3704(8) 0.3651(5) 0.8545(6) 0.037(2) Uani 1 d . .
O6 O 0.2888(6) 0.3863(4) 0.8634(5) 0.051(2) Uani 1 d . .
C7 C 0.5676(7) 0.4469(6) 0.7671(6) 0.040(2) Uani 1 d . .
O7 O 0.5244(6) 0.5041(4) 0.7399(5) 0.052(2) Uani 1 d . .
O8 O 0.6524(7) 0.4293(5) 0.7672(7) 0.075(3) Uani 1 d . .
N9 N 0.2575(5) 0.1907(4) 0.8554(4) 0.0250(14) Uani 1 d . .
C10 C 0.2877(7) 0.1318(5) 0.8188(5) 0.033(2) Uani 1 d . .
N10 N 0.3827(6) 0.1102(5) 0.8431(5) 0.041(2) Uani 1 d . .
H10A H 0.4237(6) 0.1350(5) 0.8826(5) 0.049 Uiso 1 calc R .
H10B H 0.4048(6) 0.0712(5) 0.8197(5) 0.049 Uiso 1 calc R .
C11 C 0.2230(7) 0.0923(6) 0.7581(5) 0.039(2) Uani 1 d . .
H11A H 0.2445(7) 0.0503(6) 0.7343(5) 0.046 Uiso 1 calc R .
C12 C 0.1291(8) 0.1161(7) 0.7350(6) 0.051(3) Uani 1 d . .
H12A H 0.0847(8) 0.0893(7) 0.6956(6) 0.061 Uiso 1 calc R .
C13 C 0.0973(7) 0.1783(6) 0.7676(6) 0.041(2) Uani 1 d . .
H13A H 0.0323(7) 0.1949(6) 0.7500(6) 0.049 Uiso 1 calc R .
C14 C 0.1634(7) 0.2166(6) 0.8274(5) 0.038(2) Uani 1 d . .
N14 N 0.1366(6) 0.2772(5) 0.8658(6) 0.049(2) Uani 1 d . .
H14A H 0.1798(6) 0.2978(5) 0.9070(6) 0.059 Uiso 1 calc R .
H14B H 0.0758(6) 0.2963(5) 0.8499(6) 0.059 Uiso 1 calc R .
C15 C 0.3635(12) 0.0787(12) 1.0776(11) 0.111(8) Uani 1 d . .
H15A H 0.4235(12) 0.1023(12) 1.1086(11) 0.133 Uiso 1 calc R .
H15B H 0.3333(12) 0.0518(12) 1.1147(11) 0.133 Uiso 1 calc R .
C16 C 0.3908(20) 0.0242(15) 1.0254(16) 0.184(17) Uani 1 d . .
H16A H 0.4352(20) -0.0123(15) 1.0563(16) 0.276 Uiso 1 calc R .
H16B H 0.4229(20) 0.0495(15) 0.9894(16) 0.276 Uiso 1 calc R .
H16C H 0.3325(20) -0.0011(15) 0.9955(16) 0.276 Uiso 1 calc R .
C17 C 0.2302(16) 0.1902(11) 1.1121(9) 0.107(8) Uani 1 d . .
H17A H 0.2121(16) 0.1483(11) 1.1420(9) 0.128 Uiso 1 calc R .
H17B H 0.2811(16) 0.2195(11) 1.1480(9) 0.128 Uiso 1 calc R .
C18 C 0.1401(20) 0.2400(12) 1.0809(15) 0.155(12) Uani 1 d . .
H18A H 0.1160(20) 0.2586(12) 1.1249(15) 0.232 Uiso 1 calc R .
H18B H 0.0892(20) 0.2109(12) 1.0461(15) 0.232 Uiso 1 calc R .
H18C H 0.1581(20) 0.2821(12) 1.0521(15) 0.232 Uiso 1 calc R .
C19 C 0.1766(7) 0.1020(6) 0.9710(6) 0.041(2) Uani 1 d . .
H19A H 0.1267(7) 0.1384(6) 0.9456(6) 0.049 Uiso 1 calc R .
H19B H 0.1989(7) 0.0759(6) 0.9291(6) 0.049 Uiso 1 calc R .
C20 C 0.1286(9) 0.0446(7) 1.0147(7) 0.058(3) Uani 1 d . .
H20A H 0.0747(9) 0.0204(7) 0.9776(7) 0.087 Uiso 1 calc R .
H20B H 0.1041(9) 0.0697(7) 1.0553(7) 0.087 Uiso 1 calc R .
H20C H 0.1766(9) 0.0071(7) 1.0388(7) 0.087 Uiso 1 calc R .
C21 C 0.5110(15) 0.2460(13) 1.1423(8) 0.121(10) Uani 1 d . .
H21A H 0.5466(15) 0.2799(13) 1.1836(8) 0.145 Uiso 1 calc R .
H21B H 0.4689(15) 0.2139(13) 1.1656(8) 0.145 Uiso 1 calc R .
C22 C 0.5846(16) 0.1969(15) 1.1129(13) 0.156(13) Uani 1 d . .
H22A H 0.6236(16) 0.1685(15) 1.1567(13) 0.234 Uiso 1 calc R .
H22B H 0.6271(16) 0.2287(15) 1.0907(13) 0.234 Uiso 1 calc R .
H22C H 0.5494(16) 0.1627(15) 1.0728(13) 0.234 Uiso 1 calc R .
C23 C 0.5257(12) 0.3635(9) 1.0377(7) 0.081(5) Uani 1 d . .
H23A H 0.5709(12) 0.3341(9) 1.0149(7) 0.098 Uiso 1 calc R .
H23B H 0.4905(12) 0.3980(9) 0.9969(7) 0.098 Uiso 1 calc R .
C24 C 0.5857(16) 0.4097(12) 1.1074(9) 0.129(10) Uani 1 d . .
H24A H 0.6308(16) 0.4421(12) 1.0889(9) 0.193 Uiso 1 calc R .
H24B H 0.6222(16) 0.3760(12) 1.1475(9) 0.193 Uiso 1 calc R .
H24C H 0.5417(16) 0.4400(12) 1.1296(9) 0.193 Uiso 1 calc R .
C25 C 0.3653(19) 0.3590(14) 1.1132(12) 0.145(13) Uani 1 d . .
H25A H 0.3195(19) 0.3274(14) 1.1332(12) 0.173 Uiso 1 calc R .
H25B H 0.4093(19) 0.3829(14) 1.1588(12) 0.173 Uiso 1 calc R .
C26 C 0.3078(25) 0.4192(15) 1.0614(16) 0.184(16) Uani 1 d . .
H26A H 0.2715(25) 0.4485(15) 1.0915(16) 0.276 Uiso 1 calc R .
H26B H 0.2624(25) 0.3962(15) 1.0168(16) 0.276 Uiso 1 calc R .
H26C H 0.3524(25) 0.4518(15) 1.0424(16) 0.276 Uiso 1 calc R .
N31 N 0.2539(6) 0.5384(5) 0.7119(5) 0.041(2) Uani 1 d . .
C32 C 0.1604(8) 0.5235(7) 0.7075(6) 0.049(3) Uani 1 d . .
N32 N 0.1407(8) 0.4591(8) 0.7419(8) 0.086(4) Uani 1 d . .
H32A H 0.1900(8) 0.4289(8) 0.7663(8) 0.103 Uiso 1 calc R .
H32B H 0.0784(8) 0.4466(8) 0.7405(8) 0.103 Uiso 1 calc R .
C33 C 0.0834(8) 0.5699(8) 0.6670(8) 0.060(3) Uani 1 d . .
H33A H 0.0180(8) 0.5596(8) 0.6673(8) 0.072 Uiso 1 calc R .
C34 C 0.1073(10) 0.6304(7) 0.6272(8) 0.065(3) Uani 1 d . .
H34A H 0.0575(10) 0.6620(7) 0.5990(8) 0.077 Uiso 1 calc R .
C35 C 0.2037(9) 0.6455(7) 0.6281(7) 0.057(3) Uani 1 d . .
H35A H 0.2205(9) 0.6860(7) 0.5995(7) 0.068 Uiso 1 calc R .
C36 C 0.2747(8) 0.5991(6) 0.6726(6) 0.042(2) Uani 1 d . .
N36 N 0.3726(7) 0.6122(6) 0.6813(6) 0.055(2) Uani 1 d . .
H36A H 0.4171(7) 0.5814(6) 0.7114(6) 0.066 Uiso 1 calc R .
H36B H 0.3924(7) 0.6516(6) 0.6569(6) 0.066 Uiso 1 calc R .
C40 C 0.8392(10) 0.1235(8) 1.2342(11) 0.081(5) Uani 1 d . .
H40A H 0.7744(10) 0.1013(8) 1.2332(11) 0.098 Uiso 1 calc R .
Cl1 Cl 0.8695(5) 0.1018(4) 1.1464(4) 0.141(2) Uani 1 d . .
Cl2 Cl 0.8344(4) 0.2172(3) 1.2516(5) 0.135(2) Uani 1 d . .
Cl3 Cl 0.9290(4) 0.0812(3) 1.3135(4) 0.105(2) Uani 1 d . .
C50 C -0.1161(34) 0.3793(27) 1.0277(26) 0.228(13) Uani 1 d U .
Cl4 Cl -0.2345(14) 0.3652(12) 0.9641(11) 0.145(6) Uiso 0.45 d PU .
Cl5 Cl -0.2400(17) 0.4107(14) 0.9605(14) 0.156(8) Uiso 0.38 d PU .
Cl6 Cl -0.1385(17) 0.4158(15) 1.1138(14) 0.142(7) Uiso 0.35 d PU .
Cl7 Cl -0.0358(18) 0.3312(13) 1.0211(13) 0.151(7) Uiso 0.35 d PU .
Cl8 Cl -0.1441(20) 0.4566(15) 1.0763(17) 0.164(8) Uiso 0.35 d PU .
Cl9 Cl -0.2266(22) 0.3057(17) 1.0093(18) 0.154(9) Uiso 0.28 d PU .
Cl10 Cl -0.1429(25) 0.3502(20) 1.1184(20) 0.153(10) Uiso 0.25 d PU .
Cl11 Cl -0.0661(29) 0.4728(22) 1.0358(22) 0.154(11) Uiso 0.22 d PU .
Cl12 Cl -0.0194(34) 0.4197(26) 1.0189(26) 0.162(12) Uiso 0.20 d PU .
Cl13 Cl -0.1269(40) 0.2969(31) 1.0681(32) 0.167(14) Uiso 0.17 d PU .

loop_
_atom_type_symbol
_atom_type_description
_atom_type_scat_dispersion_real
_atom_type_scat_dispersion_imag
_atom_type_scat_source
C C 0.0033 0.0016 'International Tables Vol C Tables 4.2.6.8 and 6.1.1.4'
H H 0.0000 0.0000 'International Tables Vol C Tables 4.2.6.8 and 6.1.1.4'
N N 0.0061 0.0033 'International Tables Vol C Tables 4.2.6.8 and 6.1.1.4'
O O 0.0106 0.0060 'International Tables Vol C Tables 4.2.6.8 and 6.1.1.4'
P P 0.1023 0.0942 'International Tables Vol C Tables 4.2.6.8 and 6.1.1.4'
Cl Cl 0.1484 0.1585 'International Tables Vol C Tables 4.2.6.8 and 6.1.1.4'
Pt Pt -1.7033 8.3905 'International Tables Vol C Tables 4.2.6.8 and 6.1.1.4'

loop_
_geom_angle_atom_site_label_1
_geom_angle_atom_site_label_2
_geom_angle_atom_site_label_3
_geom_angle
_geom_angle_site_symmetry_1
_geom_angle_site_symmetry_3
_geom_angle_publ_flag
N5 Pt N9 86.9(3) . . ?
N5 Pt P2 88.4(2) . . ?
N9 Pt P2 173.1(2) . . ?
N5 Pt P1 172.7(2) . . ?
N9 Pt P1 89.1(2) . . ?
P2 Pt P1 96.10(10) . . ?
C19 P1 C15 103.4(7) . . ?
C19 P1 C17 103.2(6) . . ?
C15 P1 C17 103.9(10) . . ?
C19 P1 Pt 112.8(3) . . ?
C15 P1 Pt 114.1(5) . . ?
C17 P1 Pt 117.8(5) . . ?
C21 P2 C25 104.4(12) . . ?
C21 P2 C23 102.8(8) . . ?
C25 P2 C23 104.4(8) . . ?
C21 P2 Pt 117.7(7) . . ?
C25 P2 Pt 113.5(7) . . ?
C23 P2 Pt 112.7(4) . . ?
C2 N1 C6 121.0(9) . . ?
C3 C2 N1 119.5(9) . . ?
C3 C2 C7 122.0(9) . . ?
N1 C2 C7 118.4(9) . . ?
C2 C3 C4 121.3(9) . . ?
O4 C4 N5 119.5(8) . . ?
O4 C4 C3 122.8(9) . . ?
N5 C4 C3 117.6(8) . . ?
C6 N5 C4 121.3(7) . . ?
C6 N5 Pt 120.7(6) . . ?
C4 N5 Pt 117.9(6) . . ?
O6 C6 N5 121.5(8) . . ?
O6 C6 N1 119.6(9) . . ?
N5 C6 N1 118.9(9) . . ?
O7 C7 O8 127.0(10) . . ?
O7 C7 C2 117.2(9) . . ?
O8 C7 C2 115.8(10) . . ?
C10 N9 C14 118.6(8) . . ?
C10 N9 Pt 121.5(6) . . ?
C14 N9 Pt 119.6(6) . . ?
N9 C10 N10 118.2(8) . . ?
N9 C10 C11 121.7(9) . . ?
N10 C10 C11 120.1(9) . . ?
C12 C11 C10 118.3(10) . . ?
C11 C12 C13 121.6(10) . . ?
C12 C13 C14 118.8(9) . . ?
N14 C14 N9 116.4(9) . . ?
N14 C14 C13 122.6(9) . . ?
N9 C14 C13 120.7(9) . . ?
C16 C15 P1 116.6(14) . . ?
C18 C17 P1 111.6(13) . . ?
C20 C19 P1 115.8(7) . . ?
C22 C21 P2 111.7(11) . . ?
C24 C23 P2 113.9(9) . . ?
C26 C25 P2 114.6(13) . . ?
C32 N31 C36 117.7(9) . . ?
N31 C32 N32 116.8(11) . . ?
N31 C32 C33 122.8(11) . . ?
N32 C32 C33 120.3(11) . . ?
C34 C33 C32 117.6(11) . . ?
C33 C34 C35 120.7(12) . . ?
C34 C35 C36 117.6(12) . . ?
N31 C36 N36 114.6(9) . . ?
N31 C36 C35 123.4(10) . . ?
N36 C36 C35 122.0(10) . . ?
Cl2 C40 Cl1 113.9(11) . . ?
Cl2 C40 Cl3 108.9(9) . . ?
Cl1 C40 Cl3 108.1(8) . . ?
Cl7 C50 Cl12 63.6(28) . . ?
Cl7 C50 Cl13 70.2(30) . . ?
Cl12 C50 Cl13 128.2(41) . . ?
Cl7 C50 Cl8 142.7(34) . . ?
Cl12 C50 Cl8 89.3(31) . . ?
Cl13 C50 Cl8 116.6(37) . . ?
Cl7 C50 Cl6 127.0(31) . . ?
Cl12 C50 Cl6 104.8(32) . . ?
Cl13 C50 Cl6 84.8(31) . . ?
Cl8 C50 Cl6 32.6(13) . . ?
Cl7 C50 Cl4 119.8(32) . . ?
Cl12 C50 Cl4 134.5(36) . . ?
Cl13 C50 Cl4 88.4(32) . . ?
Cl8 C50 Cl4 97.4(26) . . ?
Cl6 C50 Cl4 104.7(27) . . ?
Cl7 C50 Cl10 103.6(31) . . ?
Cl12 C50 Cl10 126.1(33) . . ?
Cl13 C50 Cl10 45.9(24) . . ?
Cl8 C50 Cl10 70.9(23) . . ?
Cl6 C50 Cl10 38.9(15) . . ?
Cl4 C50 Cl10 98.3(28) . . ?
Cl7 C50 Cl11 104.9(34) . . ?
Cl12 C50 Cl11 41.9(22) . . ?
Cl13 C50 Cl11 149.8(37) . . ?
Cl8 C50 Cl11 49.4(19) . . ?
Cl6 C50 Cl11 74.6(24) . . ?
Cl4 C50 Cl11 117.9(29) . . ?
Cl10 C50 Cl11 111.1(30) . . ?
Cl7 C50 Cl5 137.0(32) . . ?
Cl12 C50 Cl5 118.7(34) . . ?
Cl13 C50 Cl5 110.7(35) . . ?
Cl8 C50 Cl5 77.6(22) . . ?
Cl6 C50 Cl5 95.2(25) . . ?
Cl4 C50 Cl5 24.9(10) . . ?
Cl10 C50 Cl5 105.5(28) . . ?
Cl11 C50 Cl5 93.3(26) . . ?
Cl7 C50 Cl9 101.0(30) . . ?
Cl12 C50 Cl9 159.8(38) . . ?
Cl13 C50 Cl9 48.5(25) . . ?
Cl8 C50 Cl9 110.1(29) . . ?
Cl6 C50 Cl9 95.0(26) . . ?
Cl4 C50 Cl9 40.0(14) . . ?
Cl10 C50 Cl9 68.3(23) . . ?
Cl11 C50 Cl9 153.3(32) . . ?
Cl5 C50 Cl9 62.7(18) . . ?
Cl5 Cl4 Cl9 147.6(34) . . ?
Cl5 Cl4 C50 88.0(29) . . ?
Cl9 Cl4 C50 78.9(23) . . ?
Cl5 Cl4 Cl13 126.5(30) . . ?
Cl9 Cl4 Cl13 35.5(19) . . ?
C50 Cl4 Cl13 43.6(20) . . ?
Cl4 Cl5 C50 67.1(27) . . ?
Cl4 Cl5 Cl9 20.1(22) . . ?
C50 Cl5 Cl9 60.2(18) . . ?
Cl4 Cl5 Cl8 105.2(28) . . ?
C50 Cl5 Cl8 46.9(16) . . ?
Cl9 Cl5 Cl8 89.1(14) . . ?
Cl8 Cl6 Cl10 142.7(37) . . ?
Cl8 Cl6 C50 72.4(26) . . ?
Cl10 Cl6 C50 73.1(26) . . ?
Cl8 Cl6 Cl11 35.7(23) . . ?
Cl10 Cl6 Cl11 123.7(26) . . ?
C50 Cl6 Cl11 54.1(20) . . ?
Cl8 Cl6 Cl13 117.5(28) . . ?
Cl10 Cl6 Cl13 27.1(23) . . ?
C50 Cl6 Cl13 46.1(20) . . ?
Cl11 Cl6 Cl13 97.6(19) . . ?
C50 Cl7 Cl12 62.3(25) . . ?
C50 Cl7 Cl13 60.4(26) . . ?
Cl12 Cl7 Cl13 118.2(29) . . ?
Cl6 Cl8 Cl11 121.7(34) . . ?
Cl6 Cl8 C50 75.0(27) . . ?
Cl11 Cl8 C50 68.4(25) . . ?
Cl6 Cl8 Cl10 20.5(21) . . ?
Cl11 Cl8 Cl10 114.5(24) . . ?
C50 Cl8 Cl10 56.4(19) . . ?
Cl6 Cl8 Cl5 105.2(27) . . ?
Cl11 Cl8 Cl5 89.7(21) . . ?
C50 Cl8 Cl5 55.5(17) . . ?
Cl10 Cl8 Cl5 86.4(15) . . ?
Cl6 Cl8 Cl12 97.7(27) . . ?
Cl11 Cl8 Cl12 27.9(19) . . ?
C50 Cl8 Cl12 43.0(19) . . ?
Cl10 Cl8 Cl12 87.2(18) . . ?
Cl5 Cl8 Cl12 82.1(15) . . ?
Cl4 Cl9 Cl13 114.7(31) . . ?
Cl4 Cl9 C50 61.0(19) . . ?
Cl13 Cl9 C50 53.9(24) . . ?
Cl4 Cl9 Cl5 12.3(13) . . ?
Cl13 Cl9 Cl5 110.5(28) . . ?
C50 Cl9 Cl5 57.1(16) . . ?
Cl4 Cl9 Cl10 100.7(21) . . ?
Cl13 Cl9 Cl10 39.0(22) . . ?
C50 Cl9 Cl10 51.2(17) . . ?
Cl5 Cl9 Cl10 90.4(16) . . ?
Cl6 Cl10 Cl13 129.6(40) . . ?
Cl6 Cl10 C50 68.0(25) . . ?
Cl13 Cl10 C50 61.6(29) . . ?
Cl6 Cl10 Cl8 16.8(17) . . ?
Cl13 Cl10 Cl8 114.2(32) . . ?
C50 Cl10 Cl8 52.8(19) . . ?
Cl6 Cl10 Cl9 109.6(27) . . ?
Cl13 Cl10 Cl9 45.6(27) . . ?
C50 Cl10 Cl9 60.5(19) . . ?
Cl8 Cl10 Cl9 94.0(17) . . ?
Cl12 Cl11 Cl8 118.0(39) . . ?
Cl12 Cl11 C50 59.3(30) . . ?
Cl8 Cl11 C50 62.2(23) . . ?
Cl12 Cl11 Cl6 98.7(33) . . ?
Cl8 Cl11 Cl6 22.6(14) . . ?
C50 Cl11 Cl6 51.3(19) . . ?
Cl11 Cl12 C50 78.7(37) . . ?
Cl11 Cl12 Cl7 131.8(44) . . ?
C50 Cl12 Cl7 54.1(23) . . ?
Cl11 Cl12 Cl8 34.1(25) . . ?
C50 Cl12 Cl8 47.7(22) . . ?
Cl7 Cl12 Cl8 98.1(25) . . ?
Cl10 Cl13 Cl9 95.3(38) . . ?
Cl10 Cl13 C50 72.4(33) . . ?
Cl9 Cl13 C50 77.7(32) . . ?
Cl10 Cl13 Cl7 108.0(38) . . ?
Cl9 Cl13 Cl7 107.4(34) . . ?
C50 Cl13 Cl7 49.4(23) . . ?
Cl10 Cl13 Cl6 23.3(20) . . ?
Cl9 Cl13 Cl6 90.4(29) . . ?
C50 Cl13 Cl6 49.2(22) . . ?
Cl7 Cl13 Cl6 87.9(24) . . ?
Cl10 Cl13 Cl4 87.7(31) . . ?
Cl9 Cl13 Cl4 29.8(17) . . ?
C50 Cl13 Cl4 48.0(22) . . ?
Cl7 Cl13 Cl4 82.5(22) . . ?
Cl6 Cl13 Cl4 73.0(18) . . ?

loop_
_geom_bond_atom_site_label_1
_geom_bond_atom_site_label_2
_geom_bond_distance
_geom_bond_site_symmetry_2
_geom_bond_publ_flag
Pt N5 2.089(7) . ?
Pt N9 2.104(7) . ?
Pt P2 2.267(3) . ?
Pt P1 2.282(3) . ?
P1 C19 1.813(10) . ?
P1 C15 1.83(2) . ?
P1 C17 1.844(14) . ?
P2 C21 1.77(2) . ?
P2 C25 1.81(2) . ?
P2 C23 1.835(13) . ?
N1 C2 1.360(13) . ?
N1 C6 1.393(12) . ?
C2 C3 1.323(14) . ?
C2 C7 1.520(13) . ?
C3 C4 1.425(12) . ?
C4 O4 1.258(11) . ?
C4 N5 1.368(12) . ?
N5 C6 1.347(12) . ?
C6 O6 1.253(12) . ?
C7 O7 1.223(13) . ?
C7 O8 1.234(13) . ?
N9 C10 1.351(11) . ?
N9 C14 1.375(11) . ?
C10 N10 1.357(13) . ?
C10 C11 1.407(12) . ?
C11 C12 1.35(2) . ?
C12 C13 1.37(2) . ?
C13 C14 1.397(14) . ?
C14 N14 1.372(13) . ?
C15 C16 1.45(3) . ?
C17 C18 1.54(3) . ?
C19 C20 1.528(14) . ?
C21 C22 1.54(3) . ?
C23 C24 1.54(2) . ?
C25 C26 1.51(4) . ?
N31 C32 1.327(14) . ?
N31 C36 1.349(14) . ?
C32 N32 1.35(2) . ?
C32 C33 1.41(2) . ?
C33 C34 1.37(2) . ?
C34 C35 1.38(2) . ?
C35 C36 1.38(2) . ?
C36 N36 1.369(14) . ?
C40 Cl2 1.704(14) . ?
C40 Cl1 1.73(2) . ?
C40 Cl3 1.80(2) . ?
C50 Cl7 1.45(5) . ?
C50 Cl12 1.58(6) . ?
C50 Cl13 1.65(6) . ?
C50 Cl8 1.71(5) . ?
C50 Cl6 1.74(5) . ?
C50 Cl4 1.78(4) . ?
C50 Cl10 1.79(5) . ?
C50 Cl11 1.80(6) . ?
C50 Cl5 1.93(5) . ?
C50 Cl9 2.00(5) . ?
Cl4 Cl5 0.82(3) . ?
Cl4 Cl9 1.31(3) . ?
Cl4 Cl13 2.40(6) . ?
Cl5 Cl9 2.05(4) . ?
Cl5 Cl8 2.29(3) . ?
Cl6 Cl8 0.97(3) . ?
Cl6 Cl10 1.17(3) . ?
Cl6 Cl11 2.15(4) . ?
Cl6 Cl13 2.29(6) . ?
Cl7 Cl12 1.60(5) . ?
Cl7 Cl13 1.79(6) . ?
Cl8 Cl11 1.47(4) . ?
Cl8 Cl10 2.03(4) . ?
Cl8 Cl12 2.32(5) . ?
Cl9 Cl13 1.53(6) . ?
Cl9 Cl10 2.13(4) . ?
Cl10 Cl13 1.35(6) . ?
Cl11 Cl12 1.23(5) . ?
